data_9002144
loop_
_publ_author_name
'Comodi P'
'Zanazzi P F'
'Weiss Z'
'Rieder M'
'Drabek M'

_publ_section_title
;
 "Cs-tetra-ferri-annite:" High-pressure and high-temperature behavior of a
 potential nuclear waste disposal phase
 T = 435 deg C, crystal 2
;
_journal_name_full 'American Mineralogist'
_journal_page_first 325
_journal_page_last 332
_journal_volume 84
_journal_year 1999
_chemical_formula_sum 'Al0.04 Cs0.89 Fe3.92 O12 Si3.04'
_chemical_name_mineral Tetra-ferri-annite
_space_group_IT_number 12
_symmetry_space_group_name_Hall '-C 2y'
_symmetry_space_group_name_H-M 'C 1 2/m 1'
_cell_angle_alpha 90
_cell_angle_beta 99.54
_cell_angle_gamma 90
_cell_length_a 5.476
_cell_length_b 9.502
_cell_length_c 10.954
_cell_formula_units_Z 2
_cell_volume 562.086
_diffrn_ambient_temperature 708.15
_cod_original_formula_sum 'Cs.89 Fe3.92 Si3.04 Al.04 O12'
_cod_database_code 9002144

loop_
_symmetry_equiv_pos_as_xyz
x,y,z
1/2+x,1/2+y,z
x,-y,z
1/2+x,1/2-y,z
-x,y,-z
1/2-x,1/2+y,-z
-x,-y,-z
1/2-x,1/2-y,-z

loop_
_atom_site_label
_atom_site_fract_x
_atom_site_fract_y
_atom_site_fract_z
_atom_site_occupancy
_atom_site_U_iso_or_equiv
Cs 0.00000 0.50000 0.00000 0.89000 0.04950
Fe1 0.00000 0.00000 0.50000 1.00000 0.02510
Fe2 0.00000 0.33260 0.50000 1.00000 0.02490
Si 0.07930 0.16670 0.23980 0.76000 0.02290
Fe 0.07930 0.16670 0.23980 0.23000 0.02290
Al 0.07930 0.16670 0.23980 0.01000 0.02290
O1 0.06330 0.00000 0.18700 1.00000 0.05200
O2 0.31280 0.25120 0.18650 1.00000 0.04700
O3 0.13030 0.16720 0.39610 1.00000 0.02400
O4 0.13480 0.50000 0.40160 1.00000 0.03000

loop_
_cod_related_entry_id
_cod_related_entry_database
_cod_related_entry_code
1 AMCSD 0002206
2 AMCSD 0002212

loop_
_[local]_alternative_name_id
_[local]_alternative_name_type
_[local]_alternative_name_source
_[local]_alternative_name_source_id
_[local]_alternative_name_value
1 mineral AMCSD 0002206 "Tetra-ferri-annite"
2 mineral AMCSD 0002212 "Tetraferriannite"

_database_code_amcsd 0002206
